data_7117657
loop_
_publ_author_name
'Yoshiaki Shoji'
'Naoki Tanaka'
'Daisuke Hashizume'
'Takanori Fukushima'

_publ_section_title
;
 The molecular and electronic structures of a thioaroyl cation formed by
 borinium ion-mediated C[double bond, length as m-dash]S double bond
 cleavage of CS2
;
_journal_name_full Chem.Commun.
_journal_page_first 13342
_journal_paper_doi 10.1039/C5cc05645D
_journal_volume 51
_journal_year 2015
_chemical_formula_moiety 'C10 H11 S, C24 B F20'
_chemical_formula_sum 'C34 H11 B F20 S'
_chemical_formula_weight 842.30
_chemical_properties_physical 'Air-sensitive, Moisture-sensitive'
_space_group_crystal_system monoclinic
_space_group_IT_number 14
_space_group_name_Hall '-P 2ybc'
_space_group_name_H-M_alt 'P 1 21/c 1'
_symmetry_space_group_name_Hall '-P 2ybc'
_symmetry_space_group_name_H-M 'P 1 21/c 1'
_atom_sites_solution_hydrogens difmap
_atom_sites_solution_primary direct
_atom_sites_solution_secondary difmap
_audit_creation_method SHELXL-2014/7
_audit_update_record
;
2015-05-08 deposited with the CCDC.
2015-07-23 downloaded from the CCDC.
;
_cell_angle_alpha 90
_cell_angle_beta 94.8693(4)
_cell_angle_gamma 90
_cell_formula_units_Z 4
_cell_length_a 13.4674(1)
_cell_length_b 13.8265(1)
_cell_length_c 17.2405(1)
_cell_measurement_reflns_used 418147
_cell_measurement_temperature 90
_cell_measurement_theta_max 60.09
_cell_measurement_theta_min 1.19
_cell_volume 3198.72(4)
_computing_cell_refinement HKL2000
_computing_data_collection CrystalClear
_computing_data_reduction HKL2000
_computing_molecular_graphics SV
_computing_publication_material 'SHELXL-2014/7 (Sheldrick, 2014)'
_computing_structure_refinement 'SHELXL-2014/7 (Sheldrick, 2014)'
_computing_structure_solution SIR2004
_diffrn_ambient_temperature 90
_diffrn_detector_area_resol_mean 7.31
_diffrn_measured_fraction_theta_full 0.975
_diffrn_measured_fraction_theta_max 0.995
_diffrn_measurement_device_type 'Rigaku AFC-8 with Saturn70 CCD'
_diffrn_measurement_method \w-scan
_diffrn_radiation_type MoK\a
_diffrn_radiation_wavelength 0.71073
_diffrn_reflns_av_R_equivalents 0.0351
_diffrn_reflns_av_unetI/netI 0.0169
_diffrn_reflns_laue_measured_fraction_full 0.975
_diffrn_reflns_laue_measured_fraction_max 0.995
_diffrn_reflns_limit_h_max 29
_diffrn_reflns_limit_h_min -29
_diffrn_reflns_limit_k_max 30
_diffrn_reflns_limit_k_min -30
_diffrn_reflns_limit_l_max 38
_diffrn_reflns_limit_l_min -38
_diffrn_reflns_number 372995
_diffrn_reflns_point_group_measured_fraction_full 0.975
_diffrn_reflns_point_group_measured_fraction_max 0.995
_diffrn_reflns_theta_full 25.242
_diffrn_reflns_theta_max 52.157
_diffrn_reflns_theta_min 1.518
_diffrn_source 'Fine-focus rotating anode'
_exptl_absorpt_coefficient_mu 0.246
_exptl_absorpt_correction_T_max 0.95123
_exptl_absorpt_correction_T_min 0.92268
_exptl_absorpt_correction_type numerical
_exptl_absorpt_process_details
;
 PLATON-ABSGAUSS
 A. L. Spek, J. Appl. Cryst. 36, 7-13 (2003).
 A. L. Spek, Acta Crystallogr. Sect. D, D65, 148-155 (2009).
;
_exptl_crystal_colour 'pale yellow'
_exptl_crystal_density_diffrn 1.749
_exptl_crystal_description block
_exptl_crystal_F_000 1664
_exptl_crystal_recrystallization_method 'Re-crystallisation from solvent: 1,2-Dichlorobenzene/Hexane'
_exptl_crystal_size_max 0.37
_exptl_crystal_size_mid 0.28
_exptl_crystal_size_min 0.25
_refine_diff_density_max 0.567
_refine_diff_density_min -0.521
_refine_diff_density_rms 0.053
_refine_ls_extinction_coef .
_refine_ls_extinction_method none
_refine_ls_goodness_of_fit_ref 1.033
_refine_ls_hydrogen_treatment refall
_refine_ls_matrix_type full
_refine_ls_number_parameters 549
_refine_ls_number_reflns 36565
_refine_ls_number_restraints 0
_refine_ls_restrained_S_all 1.033
_refine_ls_R_factor_all 0.0512
_refine_ls_R_factor_gt 0.0337
_refine_ls_shift/su_max 0.001
_refine_ls_shift/su_mean 0.000
_refine_ls_structure_factor_coef Fsqd
_refine_ls_weighting_details 'w=1/[\s^2^(Fo^2^)+(0.0659P)^2^+0.1620P] where P=(Fo^2^+2Fc^2^)/3'
_refine_ls_weighting_scheme calc
_refine_ls_wR_factor_gt 0.1072
_refine_ls_wR_factor_ref 0.1216
_reflns_Friedel_coverage 0.000
_reflns_friedel_fraction_full .
_reflns_friedel_fraction_max .
_reflns_number_gt 26810
_reflns_number_total 36565
_reflns_threshold_expression 'I > 2\s(I)'
_cod_data_source_file c5cc05645d2.cif
_cod_data_source_block cation-conventional-refinements
_cod_database_code 7117657
_shelx_shelxl_version_number 2014/7
_shelx_space_group_comment
;
The symmetry employed for this shelxl refinement is uniquely defined
by the following loop, which should always be used as a source of
symmetry information in preference to the above space-group names.
They are only intended as comments.
;
_shelx_estimated_absorpt_t_min 0.915
_shelx_estimated_absorpt_t_max 0.941

loop_
_space_group_symop_operation_xyz
'x, y, z'
'-x, y+1/2, -z+1/2'
'-x, -y, -z'
'x, -y-1/2, z-1/2'

loop_
_atom_site_label
_atom_site_type_symbol
_atom_site_fract_x
_atom_site_fract_y
_atom_site_fract_z
_atom_site_U_iso_or_equiv
_atom_site_adp_type
_atom_site_occupancy
_atom_site_site_symmetry_order
_atom_site_calc_flag
_atom_site_refinement_flags_posn
_atom_site_refinement_flags_adp
_atom_site_refinement_flags_occupancy
_atom_site_disorder_assembly
_atom_site_disorder_group
S1 S 0.40648(2) 0.85736(2) 0.31762(2) 0.02780(2) Uani 1 1 d . . . . .
F1 F 0.11380(2) 0.16777(2) 0.12174(2) 0.02543(5) Uani 1 1 d . . . . .
F2 F 0.10276(3) 0.29047(3) 0.00209(2) 0.03403(7) Uani 1 1 d . . . . .
F3 F 0.23547(3) 0.44051(3) -0.00101(2) 0.03150(7) Uani 1 1 d . . . . .
F4 F 0.37910(3) 0.46174(2) 0.11839(2) 0.02789(5) Uani 1 1 d . . . . .
F5 F 0.38442(2) 0.34890(2) 0.24262(2) 0.02219(4) Uani 1 1 d . . . . .
F6 F 0.22381(2) 0.33829(2) 0.34594(2) 0.02282(4) Uani 1 1 d . . . . .
F7 F 0.31082(3) 0.39033(2) 0.48448(2) 0.02893(6) Uani 1 1 d . . . . .
F8 F 0.45967(3) 0.27905(3) 0.55629(2) 0.02768(5) Uani 1 1 d . . . . .
F9 F 0.51658(2) 0.11445(3) 0.48617(2) 0.02761(5) Uani 1 1 d . . . . .
F10 F 0.43024(2) 0.05979(2) 0.34960(2) 0.02281(4) Uani 1 1 d . . . . .
F11 F 0.21628(2) -0.00634(2) 0.34400(2) 0.02087(4) Uani 1 1 d . . . . .
F12 F 0.05028(3) -0.05398(3) 0.41019(2) 0.03111(6) Uani 1 1 d . . . . .
F13 F -0.10914(3) 0.06770(3) 0.40095(2) 0.03405(7) Uani 1 1 d . . . . .
F14 F -0.09950(2) 0.23807(3) 0.32123(2) 0.03204(7) Uani 1 1 d . . . . .
F15 F 0.05952(2) 0.28338(2) 0.24909(2) 0.02465(5) Uani 1 1 d . . . . .
F16 F 0.15806(2) -0.02143(2) 0.18912(2) 0.02242(4) Uani 1 1 d . . . . .
F17 F 0.24496(3) -0.14872(2) 0.10394(2) 0.03133(6) Uani 1 1 d . . . . .
F18 F 0.43565(3) -0.12414(3) 0.06741(3) 0.03887(8) Uani 1 1 d . . . . .
F19 F 0.54233(2) 0.03280(3) 0.12544(2) 0.03149(6) Uani 1 1 d . . . . .
F20 F 0.45706(2) 0.16233(2) 0.21368(2) 0.02130(4) Uani 1 1 d . . . . .
C1 C 0.26480(3) 0.70912(3) 0.34894(2) 0.02244(6) Uani 1 1 d . . . . .
C2 C 0.21298(4) 0.71635(3) 0.41761(3) 0.02402(6) Uani 1 1 d . . . . .
C3 C 0.14592(4) 0.64325(4) 0.43045(3) 0.02854(8) Uani 1 1 d . . . . .
H3 H 0.1067(9) 0.6475(8) 0.4764(7) 0.038(3) Uiso 1 1 d . . . . .
C4 C 0.13082(4) 0.56440(4) 0.37920(4) 0.02966(9) Uani 1 1 d . . . . .
C5 C 0.18249(4) 0.55998(4) 0.31196(3) 0.02935(9) Uani 1 1 d . . . . .
H5 H 0.1706(8) 0.5064(9) 0.2778(6) 0.039(3) Uiso 1 1 d . . . . .
C6 C 0.24937(4) 0.63099(3) 0.29489(3) 0.02580(7) Uani 1 1 d . . . . .
C7 C 0.33251(3) 0.78006(3) 0.33395(2) 0.02252(6) Uani 1 1 d . . . . .
C8 C 0.23239(5) 0.79914(3) 0.47304(3) 0.02935(8) Uani 1 1 d . . . . .
H8A H 0.2286(10) 0.8570(9) 0.4481(8) 0.052(3) Uiso 1 1 d . . . . .
H8B H 0.2995(9) 0.7945(9) 0.4957(7) 0.047(3) Uiso 1 1 d . . . . .
H8C H 0.1856(9) 0.7988(9) 0.5122(8) 0.048(3) Uiso 1 1 d . . . . .
C9 C 0.06039(5) 0.48490(5) 0.39703(6) 0.04018(14) Uani 1 1 d . . . . .
H9A H 0.0932(11) 0.4407(10) 0.4361(8) 0.057(4) Uiso 1 1 d . . . . .
H9B H 0.0352(12) 0.4473(12) 0.3486(10) 0.075(5) Uiso 1 1 d . . . . .
H9C H 0.0009(11) 0.5079(11) 0.4172(8) 0.064(4) Uiso 1 1 d . . . . .
C10 C 0.30372(5) 0.62715(5) 0.22269(3) 0.03329(10) Uani 1 1 d . . . . .
H10A H 0.3745(12) 0.6101(11) 0.2329(9) 0.066(4) Uiso 1 1 d . . . . .
H10B H 0.3007(11) 0.6879(11) 0.1936(9) 0.066(4) Uiso 1 1 d . . . . .
H10C H 0.2759(10) 0.5799(9) 0.1875(8) 0.049(3) Uiso 1 1 d . . . . .
C11 C 0.24713(3) 0.25229(2) 0.19041(2) 0.01671(4) Uani 1 1 d . . . . .
C12 C 0.17839(3) 0.24251(3) 0.12541(2) 0.01967(5) Uani 1 1 d . . . . .
C13 C 0.17135(3) 0.30463(3) 0.06191(2) 0.02313(6) Uani 1 1 d . . . . .
C14 C 0.23824(4) 0.38060(3) 0.05997(2) 0.02315(6) Uani 1 1 d . . . . .
C15 C 0.31012(3) 0.39212(3) 0.12157(2) 0.02091(5) Uani 1 1 d . . . . .
C16 C 0.31211(3) 0.32985(3) 0.18521(2) 0.01802(5) Uani 1 1 d . . . . .
C17 C 0.32241(2) 0.19724(2) 0.33860(2) 0.01553(4) Uani 1 1 d . . . . .
C18 C 0.29651(3) 0.28049(2) 0.37835(2) 0.01736(5) Uani 1 1 d . . . . .
C19 C 0.34007(3) 0.30925(3) 0.45032(2) 0.01958(5) Uani 1 1 d . . . . .
C20 C 0.41505(3) 0.25288(3) 0.48712(2) 0.01994(5) Uani 1 1 d . . . . .
C21 C 0.44400(3) 0.16945(3) 0.45110(2) 0.01919(5) Uani 1 1 d . . . . .
C22 C 0.39744(3) 0.14344(2) 0.37887(2) 0.01704(4) Uani 1 1 d . . . . .
C23 C 0.14694(2) 0.13936(2) 0.29082(2) 0.01662(4) Uani 1 1 d . . . . .
C24 C 0.13819(3) 0.05527(3) 0.33446(2) 0.01795(5) Uani 1 1 d . . . . .
C25 C 0.05387(3) 0.02894(3) 0.37032(2) 0.02188(6) Uani 1 1 d . . . . .
C26 C -0.02724(3) 0.09072(4) 0.36565(3) 0.02395(6) Uani 1 1 d . . . . .
C27 C -0.02231(3) 0.17637(3) 0.32481(3) 0.02281(6) Uani 1 1 d . . . . .
C28 C 0.06296(3) 0.19865(3) 0.28798(2) 0.01932(5) Uani 1 1 d . . . . .
C29 C 0.30393(2) 0.07729(2) 0.20901(2) 0.01548(4) Uani 1 1 d . . . . .
C30 C 0.25375(3) -0.00354(3) 0.17711(2) 0.01735(5) Uani 1 1 d . . . . .
C31 C 0.29724(3) -0.07138(3) 0.13087(2) 0.02140(6) Uani 1 1 d . . . . .
C32 C 0.39450(4) -0.05991(3) 0.11302(3) 0.02430(6) Uani 1 1 d . . . . .
C33 C 0.44809(3) 0.01965(3) 0.14249(2) 0.02181(6) Uani 1 1 d . . . . .
C34 C 0.40169(3) 0.08530(3) 0.18839(2) 0.01744(4) Uani 1 1 d . . . . .
B1 B 0.25509(3) 0.16640(3) 0.25748(2) 0.01537(5) Uani 1 1 d . . . . .

loop_
_atom_site_aniso_label
_atom_site_aniso_U_11
_atom_site_aniso_U_22
_atom_site_aniso_U_33
_atom_site_aniso_U_23
_atom_site_aniso_U_13
_atom_site_aniso_U_12
S1 0.02921(5) 0.02273(4) 0.03136(5) 0.00059(4) 0.00208(4) 0.00122(3)
F1 0.02498(11) 0.02594(11) 0.02385(11) 0.00113(8) -0.00674(9) -0.00447(9)
F2 0.03805(17) 0.04054(17) 0.02126(11) 0.00517(11) -0.01059(11) 0.00254(13)
F3 0.04439(18) 0.02938(13) 0.02128(11) 0.01028(9) 0.00598(11) 0.00725(12)
F4 0.03447(14) 0.02115(10) 0.02952(13) 0.00274(9) 0.01128(11) -0.00398(10)
F5 0.02277(10) 0.02270(10) 0.02076(9) -0.00034(7) -0.00009(8) -0.00512(8)
F6 0.02404(10) 0.02072(9) 0.02311(10) -0.00244(7) -0.00136(8) 0.00737(8)
F7 0.03725(15) 0.02541(12) 0.02388(11) -0.00995(9) 0.00107(10) 0.00403(10)
F8 0.03283(14) 0.03259(13) 0.01641(9) -0.00423(9) -0.00491(9) -0.00361(11)
F9 0.02622(12) 0.03061(13) 0.02410(11) 0.00200(9) -0.00893(9) 0.00509(10)
F10 0.02447(10) 0.01943(9) 0.02339(10) -0.00273(7) -0.00455(8) 0.00700(8)
F11 0.01979(9) 0.02166(9) 0.02125(9) 0.00414(7) 0.00222(7) 0.00352(7)
F12 0.02924(14) 0.03409(15) 0.03074(14) 0.01078(11) 0.00687(11) -0.00487(11)
F13 0.02008(11) 0.0483(2) 0.03545(16) -0.00063(14) 0.01205(11) -0.00438(12)
F14 0.01699(10) 0.03542(15) 0.04413(18) -0.00711(13) 0.00507(11) 0.00717(10)
F15 0.02053(10) 0.02109(10) 0.03217(13) 0.00200(9) 0.00123(9) 0.00581(8)
F16 0.01803(9) 0.02455(10) 0.02461(10) -0.00508(8) 0.00143(7) -0.00459(7)
F17 0.03757(16) 0.02412(12) 0.03232(14) -0.01297(10) 0.00308(12) -0.00571(11)
F18 0.03942(18) 0.03527(17) 0.04365(19) -0.01833(15) 0.01370(15) 0.00756(14)
F19 0.01993(11) 0.03833(16) 0.03769(16) -0.00517(13) 0.01100(11) 0.00363(10)
F20 0.01688(9) 0.02187(9) 0.02532(10) -0.00188(8) 0.00282(7) -0.00296(7)
C1 0.02435(15) 0.01943(12) 0.02271(14) -0.00140(10) -0.00293(11) 0.00434(11)
C2 0.02786(17) 0.02011(13) 0.02354(14) 0.00134(11) -0.00103(12) 0.00478(11)
C3 0.02705(18) 0.02492(16) 0.0334(2) 0.00310(14) 0.00085(15) 0.00331(13)
C4 0.02235(16) 0.02344(16) 0.0418(2) 0.00143(15) -0.00539(15) 0.00248(12)
C5 0.02674(18) 0.02267(15) 0.0368(2) -0.00468(14) -0.00786(16) 0.00340(13)
C6 0.02531(16) 0.02296(14) 0.02781(17) -0.00526(12) -0.00546(13) 0.00542(12)
C7 0.02554(15) 0.02012(13) 0.02128(13) -0.00105(10) -0.00173(11) 0.00532(11)
C8 0.0447(3) 0.02123(15) 0.02221(15) 0.00046(12) 0.00335(16) 0.00365(15)
C9 0.02425(19) 0.0297(2) 0.0659(4) 0.0015(2) -0.0005(2) -0.00133(16)
C10 0.0319(2) 0.0368(2) 0.0304(2) -0.01251(18) -0.00156(17) 0.00524(18)
C11 0.01746(11) 0.01647(10) 0.01596(10) 0.00052(8) 0.00002(8) 0.00134(8)
C12 0.02093(13) 0.01994(12) 0.01753(11) 0.00110(9) -0.00194(9) 0.00172(10)
C13 0.02679(16) 0.02492(15) 0.01705(12) 0.00239(10) -0.00193(11) 0.00468(12)
C14 0.03077(17) 0.02153(13) 0.01759(12) 0.00413(10) 0.00460(11) 0.00622(12)
C15 0.02630(15) 0.01736(11) 0.01985(12) 0.00158(9) 0.00655(11) 0.00161(10)
C16 0.02043(12) 0.01671(10) 0.01707(11) 0.00006(8) 0.00239(9) 0.00039(9)
C17 0.01521(10) 0.01597(10) 0.01520(9) -0.00035(7) 0.00004(8) 0.00071(8)
C18 0.01826(11) 0.01719(10) 0.01650(10) -0.00114(8) 0.00076(8) 0.00112(8)
C19 0.02249(13) 0.01969(12) 0.01658(11) -0.00311(9) 0.00180(9) -0.00097(10)
C20 0.02187(13) 0.02303(13) 0.01456(10) -0.00098(9) -0.00065(9) -0.00356(10)
C21 0.01853(12) 0.02160(12) 0.01675(11) 0.00117(9) -0.00246(9) -0.00044(9)
C22 0.01682(11) 0.01718(10) 0.01668(10) -0.00021(8) -0.00125(8) 0.00099(8)
C23 0.01417(10) 0.01816(11) 0.01746(10) -0.00078(8) 0.00093(8) 0.00111(8)
C24 0.01614(11) 0.02061(12) 0.01719(11) 0.00053(9) 0.00190(8) 0.00026(9)
C25 0.01900(12) 0.02719(15) 0.01976(12) 0.00143(11) 0.00350(10) -0.00282(11)
C26 0.01632(12) 0.03281(18) 0.02326(14) -0.00345(13) 0.00494(10) -0.00260(12)
C27 0.01473(11) 0.02801(16) 0.02584(15) -0.00544(12) 0.00252(10) 0.00224(10)
C28 0.01503(10) 0.02085(12) 0.02194(12) -0.00199(10) 0.00080(9) 0.00239(9)
C29 0.01491(10) 0.01596(10) 0.01544(9) -0.00060(7) 0.00061(8) 0.00079(8)
C30 0.01768(11) 0.01748(10) 0.01670(10) -0.00200(8) 0.00042(8) -0.00024(8)
C31 0.02499(15) 0.01887(12) 0.02026(12) -0.00493(10) 0.00137(11) 0.00059(10)
C32 0.02611(16) 0.02322(14) 0.02411(15) -0.00615(11) 0.00526(12) 0.00507(12)
C33 0.01875(12) 0.02451(14) 0.02271(13) -0.00185(11) 0.00493(10) 0.00403(10)
C34 0.01553(10) 0.01848(11) 0.01840(11) -0.00072(9) 0.00202(8) 0.00117(8)
B1 0.01450(11) 0.01581(11) 0.01560(11) -0.00025(9) 0.00008(9) 0.00108(9)

loop_
_atom_type_symbol
_atom_type_description
_atom_type_scat_dispersion_real
_atom_type_scat_dispersion_imag
_atom_type_scat_source
C C 0.0033 0.0016 'International Tables Vol C Tables 4.2.6.8 and 6.1.1.4'
H H 0.0000 0.0000 'International Tables Vol C Tables 4.2.6.8 and 6.1.1.4'
B B 0.0013 0.0007 'International Tables Vol C Tables 4.2.6.8 and 6.1.1.4'
F F 0.0171 0.0103 'International Tables Vol C Tables 4.2.6.8 and 6.1.1.4'
S S 0.1246 0.1234 'International Tables Vol C Tables 4.2.6.8 and 6.1.1.4'

loop_
_geom_angle_atom_site_label_1
_geom_angle_atom_site_label_2
_geom_angle_atom_site_label_3
_geom_angle
_geom_angle_site_symmetry_1
_geom_angle_site_symmetry_3
C7 C1 C2 118.90(4) . .
C7 C1 C6 118.49(4) . .
C2 C1 C6 122.60(4) . .
C3 C2 C1 116.91(4) . .
C3 C2 C8 122.38(5) . .
C1 C2 C8 120.71(4) . .
C2 C3 C4 121.74(5) . .
C2 C3 H3 118.9(7) . .
C4 C3 H3 119.3(7) . .
C5 C4 C3 119.81(5) . .
C5 C4 C9 120.25(5) . .
C3 C4 C9 119.93(6) . .
C6 C5 C4 121.56(5) . .
C6 C5 H5 120.0(7) . .
C4 C5 H5 118.4(7) . .
C5 C6 C1 117.35(5) . .
C5 C6 C10 121.71(5) . .
C1 C6 C10 120.94(5) . .
C1 C7 S1 179.93(5) . .
C2 C8 H8A 111.8(8) . .
C2 C8 H8B 108.5(7) . .
H8A C8 H8B 105.5(11) . .
C2 C8 H8C 110.7(7) . .
H8A C8 H8C 108.9(11) . .
H8B C8 H8C 111.4(10) . .
C4 C9 H9A 109.8(8) . .
C4 C9 H9B 112.2(9) . .
H9A C9 H9B 110.1(12) . .
C4 C9 H9C 113.3(9) . .
H9A C9 H9C 107.4(12) . .
H9B C9 H9C 103.7(12) . .
C6 C10 H10A 113.2(9) . .
C6 C10 H10B 113.2(9) . .
H10A C10 H10B 107.2(12) . .
C6 C10 H10C 111.2(8) . .
H10A C10 H10C 106.0(11) . .
H10B C10 H10C 105.5(12) . .
C16 C11 C12 113.57(3) . .
C16 C11 B1 126.46(3) . .
C12 C11 B1 119.34(3) . .
F1 C12 C13 115.88(3) . .
F1 C12 C11 119.48(3) . .
C13 C12 C11 124.64(4) . .
F2 C13 C14 119.96(4) . .
F2 C13 C12 120.88(4) . .
C14 C13 C12 119.13(4) . .
F3 C14 C15 120.21(4) . .
F3 C14 C13 120.92(4) . .
C15 C14 C13 118.84(3) . .
F4 C15 C14 119.52(4) . .
F4 C15 C16 120.55(4) . .
C14 C15 C16 119.90(4) . .
F5 C16 C11 121.32(3) . .
F5 C16 C15 114.83(3) . .
C11 C16 C15 123.84(3) . .
C22 C17 C18 113.33(3) . .
C22 C17 B1 127.28(3) . .
C18 C17 B1 118.95(3) . .
F6 C18 C19 116.03(3) . .
F6 C18 C17 119.17(3) . .
C19 C18 C17 124.81(3) . .
F7 C19 C18 121.04(4) . .
F7 C19 C20 119.92(3) . .
C18 C19 C20 119.04(3) . .
F8 C20 C21 120.23(4) . .
F8 C20 C19 120.68(4) . .
C21 C20 C19 119.08(3) . .
F9 C21 C20 119.55(3) . .
F9 C21 C22 120.81(4) . .
C20 C21 C22 119.64(3) . .
F10 C22 C17 121.17(3) . .
F10 C22 C21 114.73(3) . .
C17 C22 C21 124.10(3) . .
C28 C23 C24 113.79(3) . .
C28 C23 B1 126.21(3) . .
C24 C23 B1 119.55(3) . .
F11 C24 C25 115.98(3) . .
F11 C24 C23 119.34(3) . .
C25 C24 C23 124.69(3) . .
F12 C25 C26 119.70(4) . .
F12 C25 C24 121.33(4) . .
C26 C25 C24 118.96(4) . .
F13 C26 C27 120.72(4) . .
F13 C26 C25 120.15(5) . .
C27 C26 C25 119.13(4) . .
F14 C27 C26 119.83(4) . .
F14 C27 C28 120.25(4) . .
C26 C27 C28 119.92(4) . .
F15 C28 C27 115.08(3) . .
F15 C28 C23 121.44(3) . .
C27 C28 C23 123.48(4) . .
C30 C29 C34 113.51(3) . .
C30 C29 B1 126.53(3) . .
C34 C29 B1 119.52(3) . .
F16 C30 C31 114.80(3) . .
F16 C30 C29 121.67(3) . .
C31 C30 C29 123.53(3) . .
F17 C31 C32 119.65(4) . .
F17 C31 C30 120.09(4) . .
C32 C31 C30 120.26(4) . .
F18 C32 C31 120.23(4) . .
F18 C32 C33 120.87(4) . .
C31 C32 C33 118.90(3) . .
F19 C33 C34 121.16(4) . .
F19 C33 C32 120.01(4) . .
C34 C33 C32 118.82(4) . .
F20 C34 C33 115.91(3) . .
F20 C34 C29 119.13(3) . .
C33 C34 C29 124.96(3) . .
C23 B1 C11 113.49(3) . .
C23 B1 C29 113.99(3) . .
C11 B1 C29 100.73(3) . .
C23 B1 C17 101.53(3) . .
C11 B1 C17 113.80(3) . .
C29 B1 C17 113.90(3) . .

loop_
_geom_bond_atom_site_label_1
_geom_bond_atom_site_label_2
_geom_bond_distance
_geom_bond_site_symmetry_2
S1 C7 1.5039(5) .
F1 C12 1.3489(5) .
F2 C13 1.3392(5) .
F3 C14 1.3366(5) .
F4 C15 1.3421(5) .
F5 C16 1.3543(5) .
F6 C18 1.3479(4) .
F7 C19 1.3410(5) .
F8 C20 1.3389(4) .
F9 C21 1.3413(5) .
F10 C22 1.3510(4) .
F11 C24 1.3526(4) .
F12 C25 1.3397(5) .
F13 C26 1.3424(5) .
F14 C27 1.3422(5) .
F15 C28 1.3486(5) .
F16 C30 1.3453(4) .
F17 C31 1.3415(5) .
F18 C32 1.3373(5) .
F19 C33 1.3393(5) .
F20 C34 1.3510(4) .
C1 C7 1.3785(7) .
C1 C2 1.4278(7) .
C1 C6 1.4303(6) .
C2 C3 1.3857(7) .
C2 C8 1.5000(7) .
C3 C4 1.4071(8) .
C3 H3 0.990(12) .
C4 C5 1.4031(9) .
C4 C9 1.5007(8) .
C5 C6 1.3809(8) .
C5 H5 0.951(12) .
C6 C10 1.4975(8) .
C8 H8A 0.908(13) .
C8 H8B 0.956(13) .
C8 H8C 0.963(13) .
C9 H9A 0.987(14) .
C9 H9B 1.018(17) .
C9 H9C 0.955(15) .
C10 H10A 0.983(16) .
C10 H10B 0.977(16) .
C10 H10C 0.947(13) .
C11 C16 1.3918(5) .
C11 C12 1.3983(5) .
C11 B1 1.6547(5) .
C12 C13 1.3883(5) .
C13 C14 1.3860(7) .
C14 C15 1.3841(6) .
C15 C16 1.3931(5) .
C17 C22 1.3919(4) .
C17 C18 1.3990(5) .
C17 B1 1.6566(5) .
C18 C19 1.3850(5) .
C19 C20 1.3860(6) .
C20 C21 1.3819(6) .
C21 C22 1.3930(5) .
C23 C28 1.3944(5) .
C23 C24 1.3953(5) .
C23 B1 1.6532(5) .
C24 C25 1.3869(5) .
C25 C26 1.3837(6) .
C26 C27 1.3822(7) .
C27 C28 1.3930(6) .
C29 C30 1.3947(5) .
C29 C34 1.3969(5) .
C29 B1 1.6561(5) .
C30 C31 1.3919(5) .
C31 C32 1.3799(6) .
C32 C33 1.3880(6) .
C33 C34 1.3873(5) .

loop_
_geom_torsion_atom_site_label_1
_geom_torsion_atom_site_label_2
_geom_torsion_atom_site_label_3
_geom_torsion_atom_site_label_4
_geom_torsion
_geom_torsion_site_symmetry_1
_geom_torsion_site_symmetry_2
_geom_torsion_site_symmetry_3
_geom_torsion_site_symmetry_4
C7 C1 C2 C3 -179.77(4) . . . .
C6 C1 C2 C3 0.17(6) . . . .
C7 C1 C2 C8 -0.57(6) . . . .
C6 C1 C2 C8 179.37(4) . . . .
C1 C2 C3 C4 1.26(7) . . . .
C8 C2 C3 C4 -177.93(4) . . . .
C2 C3 C4 C5 -1.76(7) . . . .
C2 C3 C4 C9 177.61(5) . . . .
C3 C4 C5 C6 0.79(7) . . . .
C9 C4 C5 C6 -178.59(5) . . . .
C4 C5 C6 C1 0.58(7) . . . .
C4 C5 C6 C10 -179.24(5) . . . .
C7 C1 C6 C5 178.86(4) . . . .
C2 C1 C6 C5 -1.08(6) . . . .
C7 C1 C6 C10 -1.32(6) . . . .
C2 C1 C6 C10 178.75(4) . . . .
C16 C11 C12 F1 177.32(3) . . . .
B1 C11 C12 F1 5.83(5) . . . .
C16 C11 C12 C13 -2.01(6) . . . .
B1 C11 C12 C13 -173.49(4) . . . .
F1 C12 C13 F2 1.12(6) . . . .
C11 C12 C13 F2 -179.53(4) . . . .
F1 C12 C13 C14 -177.14(4) . . . .
C11 C12 C13 C14 2.20(7) . . . .
F2 C13 C14 F3 0.04(7) . . . .
C12 C13 C14 F3 178.32(4) . . . .
F2 C13 C14 C15 -178.27(4) . . . .
C12 C13 C14 C15 0.01(6) . . . .
F3 C14 C15 F4 -2.31(6) . . . .
C13 C14 C15 F4 176.01(4) . . . .
F3 C14 C15 C16 179.52(4) . . . .
C13 C14 C15 C16 -2.16(6) . . . .
C12 C11 C16 F5 -178.99(3) . . . .
B1 C11 C16 F5 -8.22(6) . . . .
C12 C11 C16 C15 -0.30(5) . . . .
B1 C11 C16 C15 170.46(3) . . . .
F4 C15 C16 F5 2.98(5) . . . .
C14 C15 C16 F5 -178.86(3) . . . .
F4 C15 C16 C11 -175.78(4) . . . .
C14 C15 C16 C11 2.38(6) . . . .
C22 C17 C18 F6 -179.20(3) . . . .
B1 C17 C18 F6 -6.29(5) . . . .
C22 C17 C18 C19 0.51(5) . . . .
B1 C17 C18 C19 173.41(3) . . . .
F6 C18 C19 F7 -0.32(6) . . . .
C17 C18 C19 F7 179.97(4) . . . .
F6 C18 C19 C20 179.72(4) . . . .
C17 C18 C19 C20 0.01(6) . . . .
F7 C19 C20 F8 -0.76(6) . . . .
C18 C19 C20 F8 179.20(4) . . . .
F7 C19 C20 C21 179.82(4) . . . .
C18 C19 C20 C21 -0.22(6) . . . .
F8 C20 C21 F9 0.50(6) . . . .
C19 C20 C21 F9 179.92(4) . . . .
F8 C20 C21 C22 -179.54(4) . . . .
C19 C20 C21 C22 -0.12(6) . . . .
C18 C17 C22 F10 178.71(3) . . . .
B1 C17 C22 F10 6.51(6) . . . .
C18 C17 C22 C21 -0.87(5) . . . .
B1 C17 C22 C21 -173.06(3) . . . .
F9 C21 C22 F10 1.08(5) . . . .
C20 C21 C22 F10 -178.89(4) . . . .
F9 C21 C22 C17 -179.32(4) . . . .
C20 C21 C22 C17 0.71(6) . . . .
C28 C23 C24 F11 -177.53(3) . . . .
B1 C23 C24 F11 -4.78(5) . . . .
C28 C23 C24 C25 2.11(5) . . . .
B1 C23 C24 C25 174.86(3) . . . .
F11 C24 C25 F12 -1.60(6) . . . .
C23 C24 C25 F12 178.76(4) . . . .
F11 C24 C25 C26 177.31(4) . . . .
C23 C24 C25 C26 -2.34(6) . . . .
F12 C25 C26 F13 0.04(7) . . . .
C24 C25 C26 F13 -178.88(4) . . . .
F12 C25 C26 C27 179.54(4) . . . .
C24 C25 C26 C27 0.62(6) . . . .
F13 C26 C27 F14 1.00(7) . . . .
C25 C26 C27 F14 -178.50(4) . . . .
F13 C26 C27 C28 -179.44(4) . . . .
C25 C26 C27 C28 1.07(6) . . . .
F14 C27 C28 F15 -1.14(6) . . . .
C26 C27 C28 F15 179.30(4) . . . .
F14 C27 C28 C23 178.31(4) . . . .
C26 C27 C28 C23 -1.25(6) . . . .
C24 C23 C28 F15 179.13(3) . . . .
B1 C23 C28 F15 6.95(6) . . . .
C24 C23 C28 C27 -0.29(5) . . . .
B1 C23 C28 C27 -172.47(4) . . . .
C34 C29 C30 F16 -178.25(3) . . . .
B1 C29 C30 F16 -6.01(5) . . . .
C34 C29 C30 C31 1.64(5) . . . .
B1 C29 C30 C31 173.88(3) . . . .
F16 C30 C31 F17 -1.87(6) . . . .
C29 C30 C31 F17 178.23(4) . . . .
F16 C30 C31 C32 178.66(4) . . . .
C29 C30 C31 C32 -1.24(6) . . . .
F17 C31 C32 F18 1.78(7) . . . .
C30 C31 C32 F18 -178.75(4) . . . .
F17 C31 C32 C33 -178.88(4) . . . .
C30 C31 C32 C33 0.59(7) . . . .
F18 C32 C33 F19 -0.09(7) . . . .
C31 C32 C33 F19 -179.43(4) . . . .
F18 C32 C33 C34 178.83(4) . . . .
C31 C32 C33 C34 -0.51(7) . . . .
F19 C33 C34 F20 0.46(6) . . . .
C32 C33 C34 F20 -178.44(4) . . . .
F19 C33 C34 C29 180.00(4) . . . .
C32 C33 C34 C29 1.09(6) . . . .
C30 C29 C34 F20 177.93(3) . . . .
B1 C29 C34 F20 5.09(5) . . . .
C30 C29 C34 C33 -1.59(5) . . . .
B1 C29 C34 C33 -174.43(3) . . . .
C28 C23 B1 C11 -22.00(5) . . . .
C24 C23 B1 C11 166.23(3) . . . .
C28 C23 B1 C29 -136.56(3) . . . .
C24 C23 B1 C29 51.67(4) . . . .
C28 C23 B1 C17 100.53(4) . . . .
C24 C23 B1 C17 -71.24(4) . . . .
C16 C11 B1 C23 136.72(4) . . . .
C12 C11 B1 C23 -52.99(4) . . . .
C16 C11 B1 C29 -101.03(4) . . . .
C12 C11 B1 C29 69.26(4) . . . .
C16 C11 B1 C17 21.27(5) . . . .
C12 C11 B1 C17 -168.45(3) . . . .
C30 C29 B1 C23 18.10(5) . . . .
C34 C29 B1 C23 -170.09(3) . . . .
C30 C29 B1 C11 -103.79(4) . . . .
C34 C29 B1 C11 68.02(4) . . . .
C30 C29 B1 C17 133.98(3) . . . .
C34 C29 B1 C17 -54.20(4) . . . .
C22 C17 B1 C23 105.50(4) . . . .
C18 C17 B1 C23 -66.30(4) . . . .
C22 C17 B1 C11 -132.18(4) . . . .
C18 C17 B1 C11 56.01(4) . . . .
C22 C17 B1 C29 -17.47(5) . . . .
C18 C17 B1 C29 170.72(3) . . . .
